data_2240837
loop_
_publ_author_name
'Golub, Bohdan O.'
'Shylin, Sergii I.'
'Dechert, Sebastian'
'Malysheva, Maria L.'
'Gural`skiy, Il`ya A.'

_publ_section_title
;
 Crystal structure of high-spin
 tetraaquabis(2-chloropyrazine-\k<i>N</i>^4^)iron(II)
 bis(4-methylbenzenesulfonate)
;
_journal_coeditor_code WM5168
_journal_issue 7
_journal_name_full 'Acta Crystallographica Section E'
_journal_page_first 776
_journal_page_last 778
_journal_paper_doi 10.1107/S2056989015010713
_journal_volume 71
_journal_year 2015
_chemical_formula_iupac '[Fe (C4 H3 Cl N2)2 (H2 O)4] (C7 H7 O3 S)2'
_chemical_formula_moiety 'C8 H14 Cl2 Fe N4 O4 2+, 2(C7 H7 O3 S -)'
_chemical_formula_sum 'C22 H28 Cl2 Fe N4 O10 S2'
_chemical_formula_weight 699.35
_chemical_name_systematic
;
Tetraaquabis(2-chloropyrazine-\k<i>N</i>^4^)iron(II)
bis(4-methylbenxenesulfonate)
;
_space_group_crystal_system monoclinic
_space_group_IT_number 12
_space_group_name_Hall '-C 2y'
_space_group_name_H-M_alt 'C 1 2/m 1'
_symmetry_space_group_name_Hall '-C 2y'
_symmetry_space_group_name_H-M 'C 1 2/m 1'
_atom_sites_solution_hydrogens mixed
_atom_sites_solution_primary direct
_audit_creation_method
;
Olex2 1.2
(compiled 2014.12.26 svn.r3119 for OlexSys, GUI svn.r4973)
;
_cell_angle_alpha 90
_cell_angle_beta 99.811(7)
_cell_angle_gamma 90
_cell_formula_units_Z 2
_cell_length_a 30.691(3)
_cell_length_b 6.7321(3)
_cell_length_c 6.9435(6)
_cell_measurement_reflns_used 9102
_cell_measurement_temperature 133(2)
_cell_measurement_theta_max 26.73
_cell_measurement_theta_min 1.35
_cell_volume 1413.6(2)
_computing_cell_refinement
;
X-AREA (Stoe & Cie, 2002)
;
_computing_data_collection
;
X-AREA (Stoe & Cie, 2002)
;
_computing_data_reduction
;
X-RED (Stoe & Cie, 2002)
;
_computing_molecular_graphics
;
OLEX2 (Dolomanov <i>et al.</i>,  2009)
;
_computing_publication_material
;
publCIF (Westrip, 2010)
;
_computing_structure_refinement
;
SHELXL2014 (Sheldrick, 2015)
;
_computing_structure_solution
;
SHELXS97 (Sheldrick, 2008)
;
_diffrn_ambient_temperature 133.15
_diffrn_measured_fraction_theta_full 0.999
_diffrn_measured_fraction_theta_max 0.998
_diffrn_measurement_device_type 'Stoe IPDS II'
_diffrn_measurement_method '\f scans and \w scans with \k offset'
_diffrn_radiation_type MoK\a
_diffrn_radiation_wavelength 0.71073
_diffrn_reflns_av_R_equivalents 0.0656
_diffrn_reflns_limit_h_max 38
_diffrn_reflns_limit_h_min -38
_diffrn_reflns_limit_k_max 6
_diffrn_reflns_limit_k_min -8
_diffrn_reflns_limit_l_max 8
_diffrn_reflns_limit_l_min -8
_diffrn_reflns_number 9102
_diffrn_reflns_theta_full 25.242
_diffrn_reflns_theta_max 26.732
_diffrn_reflns_theta_min 1.347
_exptl_absorpt_coefficient_mu 0.931
_exptl_absorpt_correction_T_max 0.9254
_exptl_absorpt_correction_T_min 0.6971
_exptl_absorpt_correction_type numerical
_exptl_absorpt_process_details
;
(<i>X-RED</i>; Stoe & Cie, 2002)
;
_exptl_crystal_colour colourless
_exptl_crystal_density_diffrn 1.643
_exptl_crystal_description block
_exptl_crystal_F_000 720
_exptl_crystal_size_max 0.26
_exptl_crystal_size_mid 0.14
_exptl_crystal_size_min 0.06
_refine_diff_density_max 0.379
_refine_diff_density_min -0.355
_refine_ls_extinction_method none
_refine_ls_goodness_of_fit_ref 1.002
_refine_ls_hydrogen_treatment mixed
_refine_ls_matrix_type full
_refine_ls_number_parameters 126
_refine_ls_number_reflns 1630
_refine_ls_number_restraints 2
_refine_ls_restrained_S_all 1.001
_refine_ls_R_factor_all 0.0376
_refine_ls_R_factor_gt 0.0279
_refine_ls_shift/su_max 0.001
_refine_ls_shift/su_mean 0.000
_refine_ls_structure_factor_coef Fsqd
_refine_ls_weighting_details 'w=1/[\s^2^(Fo^2^)+(0.0395P)^2^] where P=(Fo^2^+2Fc^2^)/3'
_refine_ls_weighting_scheme calc
_refine_ls_wR_factor_gt 0.0648
_refine_ls_wR_factor_ref 0.0674
_reflns_number_gt 1380
_reflns_number_total 1630
_reflns_threshold_expression I>2\s(I)
_cod_data_source_file wm5168sup1.cf
_cod_data_source_block I
_cod_original_cell_volume 1413.63(19)
_cod_database_code 2240837
_shelx_space_group_comment
;
The symmetry employed for this shelxl refinement is uniquely defined
by the following loop, which should always be used as a source of
symmetry information in preference to the above space-group names.
They are only intended as comments.
;
_shelxl_version_number 2.014

loop_
_space_group_symop_operation_xyz
'x, y, z'
'-x, y, -z'
'x+1/2, y+1/2, z'
'-x+1/2, y+1/2, -z'
'-x, -y, -z'
'x, -y, z'
'-x+1/2, -y+1/2, -z'
'x+1/2, -y+1/2, z'

loop_
_atom_site_type_symbol
_atom_site_label
_atom_site_fract_x
_atom_site_fract_y
_atom_site_fract_z
_atom_site_U_iso_or_equiv
_atom_site_adp_type
_atom_site_calc_flag
_atom_site_occupancy
Fe Fe1 0.5000 0.0000 0.5000 0.01386(13) Uani d 1
Cl Cl1 0.68495(2) 0.0000 0.84806(9) 0.02791(16) Uani d 1
O O1 0.51119(5) 0.2190(3) 0.7183(2) 0.0399(4) Uani d 1
N N1 0.57111(7) 0.0000 0.4870(3) 0.0161(4) Uani d 1
N N2 0.66150(7) 0.0000 0.4683(3) 0.0206(4) Uani d 1
C C1 0.60191(8) 0.0000 0.6491(3) 0.0171(5) Uani d 1
H H1 0.5932 0.0000 0.7741 0.021 Uiso calc 1
C C2 0.64619(8) 0.0000 0.6350(3) 0.0184(5) Uani d 1
C C3 0.58590(8) 0.0000 0.3161(3) 0.0192(5) Uani d 1
H H3 0.5652 0.0000 0.1977 0.023 Uiso calc 1
C C4 0.63061(8) 0.0000 0.3081(3) 0.0211(5) Uani d 1
H H4 0.6396 0.0000 0.1839 0.025 Uiso calc 1
S S1 0.41620(2) 0.5000 0.91435(8) 0.01630(14) Uani d 1
O O2 0.45581(6) 0.5000 0.8231(2) 0.0206(4) Uani d 1
O O3 0.41275(4) 0.32011(19) 1.02718(16) 0.0237(3) Uani d 1
C C5 0.37118(8) 0.5000 0.7189(3) 0.0165(5) Uani d 1
C C6 0.32788(8) 0.5000 0.7567(3) 0.0223(5) Uani d 1
H H6 0.3226 0.5000 0.8876 0.027 Uiso calc 1
C C7 0.29303(8) 0.5000 0.6040(4) 0.0239(5) Uani d 1
H H7 0.2637 0.5000 0.6308 0.029 Uiso calc 1
C C8 0.29970(8) 0.5000 0.4102(3) 0.0205(5) Uani d 1
C C9 0.34283(8) 0.5000 0.3749(3) 0.0211(5) Uani d 1
H H9 0.3480 0.5000 0.2438 0.025 Uiso calc 1
C C10 0.37849(8) 0.5000 0.5263(3) 0.0188(5) Uani d 1
H H10 0.4078 0.5000 0.4993 0.023 Uiso calc 1
C C11 0.26090(9) 0.5000 0.2452(4) 0.0283(6) Uani d 1
H H11A 0.2351 0.4424 0.2904 0.042 Uiso calc 0.5
H H11B 0.2681 0.4209 0.1364 0.042 Uiso calc 0.5
H H11C 0.2542 0.6367 0.2013 0.042 Uiso calc 0.5
H H1A 0.4925(10) 0.299(5) 0.740(5) 0.080 Uiso d 1
H H1B 0.5338(8) 0.251(5) 0.791(4) 0.080 Uiso d 1

loop_
_atom_site_aniso_label
_atom_site_aniso_U_11
_atom_site_aniso_U_22
_atom_site_aniso_U_33
_atom_site_aniso_U_12
_atom_site_aniso_U_13
_atom_site_aniso_U_23
Fe1 0.0130(2) 0.0152(2) 0.0129(2) 0.000 0.00075(16) 0.000
Cl1 0.0162(3) 0.0456(4) 0.0203(3) 0.000 -0.0017(2) 0.000
O1 0.0192(7) 0.0481(10) 0.0481(9) 0.0068(7) -0.0063(6) -0.0343(7)
N1 0.0165(10) 0.0157(10) 0.0159(9) 0.000 0.0021(7) 0.000
N2 0.0182(10) 0.0241(11) 0.0202(9) 0.000 0.0051(8) 0.000
C1 0.0183(12) 0.0194(12) 0.0139(10) 0.000 0.0033(9) 0.000
C2 0.0178(12) 0.0194(12) 0.0168(10) 0.000 -0.0002(9) 0.000
C3 0.0212(13) 0.0210(12) 0.0155(10) 0.000 0.0032(9) 0.000
C4 0.0216(13) 0.0255(13) 0.0170(11) 0.000 0.0054(9) 0.000
S1 0.0149(3) 0.0189(3) 0.0142(3) 0.000 -0.0001(2) 0.000
O2 0.0143(8) 0.0235(9) 0.0240(8) 0.000 0.0030(7) 0.000
O3 0.0224(7) 0.0263(7) 0.0203(6) -0.0031(5) -0.0025(5) 0.0066(5)
C5 0.0163(12) 0.0173(11) 0.0155(10) 0.000 0.0014(9) 0.000
C6 0.0190(13) 0.0338(15) 0.0139(10) 0.000 0.0025(9) 0.000
C7 0.0138(12) 0.0354(15) 0.0229(12) 0.000 0.0040(9) 0.000
C8 0.0183(12) 0.0234(13) 0.0181(11) 0.000 -0.0018(9) 0.000
C9 0.0211(13) 0.0268(13) 0.0153(11) 0.000 0.0028(9) 0.000
C10 0.0176(12) 0.0223(12) 0.0171(10) 0.000 0.0046(9) 0.000
C11 0.0217(13) 0.0391(16) 0.0216(12) 0.000 -0.0030(10) 0.000

loop_
_atom_type_symbol
_atom_type_description
_atom_type_scat_dispersion_real
_atom_type_scat_dispersion_imag
_atom_type_scat_source
C C 0.0033 0.0016 'International Tables Vol C Tables 4.2.6.8 and 6.1.1.4'
H H 0.0000 0.0000 'International Tables Vol C Tables 4.2.6.8 and 6.1.1.4'
N N 0.0061 0.0033 'International Tables Vol C Tables 4.2.6.8 and 6.1.1.4'
O O 0.0106 0.0060 'International Tables Vol C Tables 4.2.6.8 and 6.1.1.4'
S S 0.1246 0.1234 'International Tables Vol C Tables 4.2.6.8 and 6.1.1.4'
Cl Cl 0.1484 0.1585 'International Tables Vol C Tables 4.2.6.8 and 6.1.1.4'
Fe Fe 0.3463 0.8444 'International Tables Vol C Tables 4.2.6.8 and 6.1.1.4'

loop_
_geom_angle_atom_site_label_1
_geom_angle_atom_site_label_2
_geom_angle_atom_site_label_3
_geom_angle_site_symmetry_1
_geom_angle_site_symmetry_3
_geom_angle
O1 Fe1 O1 5_656 6 90.83(11)
O1 Fe1 O1 5_656 . 180.0
O1 Fe1 O1 6 . 89.17(11)
O1 Fe1 O1 6 2_656 180.0
O1 Fe1 O1 5_656 2_656 89.17(11)
O1 Fe1 O1 2_656 . 90.83(11)
O1 Fe1 N1 6 . 89.32(5)
O1 Fe1 N1 2_656 5_656 89.32(5)
O1 Fe1 N1 5_656 5_656 89.32(5)
O1 Fe1 N1 2_656 . 90.68(5)
O1 Fe1 N1 . . 89.32(5)
O1 Fe1 N1 5_656 . 90.68(5)
O1 Fe1 N1 6 5_656 90.68(5)
O1 Fe1 N1 . 5_656 90.68(5)
N1 Fe1 N1 5_656 . 180.0
Fe1 O1 H1A . . 124(3)
Fe1 O1 H1B . . 131(2)
H1A O1 H1B . . 105(3)
C1 N1 Fe1 . . 121.88(15)
C1 N1 C3 . . 116.5(2)
C3 N1 Fe1 . . 121.60(16)
C2 N2 C4 . . 115.0(2)
N1 C1 H1 . . 119.9
N1 C1 C2 . . 120.2(2)
C2 C1 H1 . . 119.9
N2 C2 Cl1 . . 116.93(19)
N2 C2 C1 . . 124.4(2)
C1 C2 Cl1 . . 118.71(18)
N1 C3 H3 . . 119.2
N1 C3 C4 . . 121.6(2)
C4 C3 H3 . . 119.2
N2 C4 C3 . . 122.4(2)
N2 C4 H4 . . 118.8
C3 C4 H4 . . 118.8
O2 S1 C5 . . 105.44(10)
O3 S1 O2 6_565 . 112.02(6)
O3 S1 O2 . . 112.02(6)
O3 S1 O3 . 6_565 112.56(10)
O3 S1 C5 . . 107.14(7)
O3 S1 C5 6_565 . 107.14(7)
C6 C5 S1 . . 120.03(17)
C10 C5 S1 . . 120.37(18)
C10 C5 C6 . . 119.6(2)
C5 C6 H6 . . 120.1
C7 C6 C5 . . 119.7(2)
C7 C6 H6 . . 120.1
C6 C7 H7 . . 119.3
C6 C7 C8 . . 121.5(2)
C8 C7 H7 . . 119.3
C7 C8 C11 . . 120.5(2)
C9 C8 C7 . . 118.2(2)
C9 C8 C11 . . 121.4(2)
C8 C9 H9 . . 119.3
C10 C9 C8 . . 121.4(2)
C10 C9 H9 . . 119.3
C5 C10 H10 . . 120.2
C9 C10 C5 . . 119.6(2)
C9 C10 H10 . . 120.2
C8 C11 H11A . . 109.5
C8 C11 H11B . . 109.5
C8 C11 H11C . . 109.5
H11A C11 H11B . . 109.5
H11A C11 H11C . . 109.5
H11B C11 H11C . . 109.5

loop_
_geom_bond_atom_site_label_1
_geom_bond_atom_site_label_2
_geom_bond_site_symmetry_2
_geom_bond_distance
Fe1 O1 5_656 2.1004(14)
Fe1 O1 2_656 2.1004(14)
Fe1 O1 6 2.1004(14)
Fe1 O1 . 2.1004(14)
Fe1 N1 5_656 2.200(2)
Fe1 N1 . 2.200(2)
Cl1 C2 . 1.733(2)
O1 H1A . 0.820(18)
O1 H1B . 0.814(18)
N1 C1 . 1.341(3)
N1 C3 . 1.341(3)
N2 C2 . 1.321(3)
N2 C4 . 1.333(3)
C1 H1 . 0.9500
C1 C2 . 1.379(3)
C3 H3 . 0.9500
C3 C4 . 1.383(4)
C4 H4 . 0.9500
S1 O2 . 1.4632(17)
S1 O3 6_565 1.4560(12)
S1 O3 . 1.4560(12)
S1 C5 . 1.764(2)
C5 C6 . 1.398(3)
C5 C10 . 1.393(3)
C6 H6 . 0.9500
C6 C7 . 1.372(3)
C7 H7 . 0.9500
C7 C8 . 1.395(3)
C8 C9 . 1.387(3)
C8 C11 . 1.506(3)
C9 H9 . 0.9500
C9 C10 . 1.383(3)
C10 H10 . 0.9500
C11 H11A . 0.9800
C11 H11B . 0.9800
C11 H11C . 0.9800

loop_
_geom_hbond_atom_site_label_D
_geom_hbond_atom_site_label_H
_geom_hbond_atom_site_label_A
_geom_hbond_site_symmetry_A
_geom_hbond_distance_DH
_geom_hbond_distance_HA
_geom_hbond_distance_DA
_geom_hbond_angle_DHA
O1 H1A O2 . 0.820(18) 1.911(19) 2.7238(19) 171(4)
O1 H1B O3 2_657 0.814(18) 1.949(18) 2.7624(19) 177(3)

loop_
_geom_torsion_atom_site_label_1
_geom_torsion_atom_site_label_2
_geom_torsion_atom_site_label_3
_geom_torsion_atom_site_label_4
_geom_torsion_site_symmetry_1
_geom_torsion
Fe1 N1 C1 C2 . 180.000000
Fe1 N1 C3 C4 . 180.000000
N1 C1 C2 Cl1 . 180.000000
N1 C1 C2 N2 . 0.0000(10)
N1 C3 C4 N2 . 0.000000
C1 N1 C3 C4 . 0.000000
C2 N2 C4 C3 . 0.000000
C3 N1 C1 C2 . 0.000000
C4 N2 C2 Cl1 . 180.000000
C4 N2 C2 C1 . 0.000000
S1 C5 C6 C7 . 180.000000
S1 C5 C10 C9 . 180.000000
O2 S1 C5 C6 . 180.000000
O2 S1 C5 C10 . 0.000000
O3 S1 C5 C6 6_565 -60.51(6)
O3 S1 C5 C6 . 60.51(6)
O3 S1 C5 C10 6_565 119.49(6)
O3 S1 C5 C10 . -119.49(6)
C5 C6 C7 C8 . 0.0000(10)
C6 C5 C10 C9 . 0.000000
C6 C7 C8 C9 . 0.000000
C6 C7 C8 C11 . 180.000000
C7 C8 C9 C10 . 0.000000
C8 C9 C10 C5 . 0.000000
C10 C5 C6 C7 . 0.0000(10)
C11 C8 C9 C10 . 180.000000

_cod_database_fobs_code 2240837
